data_4069145
loop_
_publ_author_name
'Scheuermann, Margaret L.'
'Rheingold, Arnold L.'
'Williams, B. Scott'

_publ_section_title
;
 Reversible Carbonylation of an [NCN]PtMe Pincer Complex and Direct
 Evidence of Alkyl Migration
;
_journal_issue 6
_journal_name_full Organometallics
_journal_page_first 1613
_journal_paper_doi 10.1021/om900050p
_journal_volume 28
_journal_year 2009
_chemical_formula_sum 'C19 H30 N2 O2 Pt'
_chemical_formula_weight 513.54
_chemical_name_systematic
; 
 ? 
;
_space_group_IT_number 14
_symmetry_cell_setting monoclinic
_symmetry_space_group_name_Hall '-P 2yn'
_symmetry_space_group_name_H-M 'P 1 21/n 1'
_atom_sites_solution_hydrogens geom
_atom_sites_solution_primary direct
_atom_sites_solution_secondary difmap
_audit_creation_method SHELXL-97
_cell_angle_alpha 90.00
_cell_angle_beta 95.2760(10)
_cell_angle_gamma 90.00
_cell_formula_units_Z 8
_cell_length_a 16.7499(4)
_cell_length_b 8.8572(2)
_cell_length_c 27.0704(7)
_cell_measurement_reflns_used 8951
_cell_measurement_temperature 100(2)
_cell_measurement_theta_max 68.20
_cell_measurement_theta_min 2.98
_cell_volume 3999.07(17)
_computing_cell_refinement 'Bruker SMART'
_computing_data_collection 'Bruker SMART'
_computing_data_reduction 'Bruker SAINT'
_computing_molecular_graphics 'Bruker SHELXTL'
_computing_publication_material 'Bruker SHELXTL'
_computing_structure_refinement 'SHELXL-97 (Sheldrick, 1997)'
_computing_structure_solution 'SHELXS-97 (Sheldrick, 1990)'
_diffrn_ambient_temperature 100(2)
_diffrn_measured_fraction_theta_full 0.999
_diffrn_measured_fraction_theta_max 0.996
_diffrn_measurement_device_type 'CCD area detector'
_diffrn_measurement_method 'phi and omega scans'
_diffrn_radiation_monochromator graphite
_diffrn_radiation_source 'fine-focus sealed tube'
_diffrn_radiation_type MoK\a
_diffrn_radiation_wavelength 0.71073
_diffrn_reflns_av_R_equivalents 0.0434
_diffrn_reflns_av_sigmaI/netI 0.0266
_diffrn_reflns_limit_h_max 20
_diffrn_reflns_limit_h_min -20
_diffrn_reflns_limit_k_max 10
_diffrn_reflns_limit_k_min -10
_diffrn_reflns_limit_l_max 32
_diffrn_reflns_limit_l_min -32
_diffrn_reflns_number 49612
_diffrn_reflns_theta_full 25.00
_diffrn_reflns_theta_max 25.46
_diffrn_reflns_theta_min 1.38
_exptl_absorpt_coefficient_mu 7.030
_exptl_absorpt_correction_T_max 0.3337
_exptl_absorpt_correction_T_min 0.2724
_exptl_absorpt_correction_type multi-scan
_exptl_absorpt_process_details sadabs
_exptl_crystal_colour colorless
_exptl_crystal_density_diffrn 1.706
_exptl_crystal_density_method 'not measured'
_exptl_crystal_description block
_exptl_crystal_F_000 2016
_exptl_crystal_size_max 0.25
_exptl_crystal_size_mid 0.25
_exptl_crystal_size_min 0.20
_refine_diff_density_max 5.575
_refine_diff_density_min -1.429
_refine_diff_density_rms 0.179
_refine_ls_extinction_method none
_refine_ls_goodness_of_fit_ref 1.054
_refine_ls_hydrogen_treatment constr
_refine_ls_matrix_type full
_refine_ls_number_parameters 433
_refine_ls_number_reflns 7395
_refine_ls_number_restraints 0
_refine_ls_restrained_S_all 1.054
_refine_ls_R_factor_all 0.0366
_refine_ls_R_factor_gt 0.0327
_refine_ls_shift/su_max 0.002
_refine_ls_shift/su_mean 0.000
_refine_ls_structure_factor_coef Fsqd
_refine_ls_weighting_details 'calc w=1/[\s^2^(Fo^2^)+(0.0530P)^2^+14.0000P] where P=(Fo^2^+2Fc^2^)/3'
_refine_ls_weighting_scheme calc
_refine_ls_wR_factor_gt 0.0864
_refine_ls_wR_factor_ref 0.0903
_reflns_number_gt 6664
_reflns_number_total 7395
_reflns_threshold_expression >2sigma(I)
_cod_data_source_file om900050p_si_002.cif
_cod_data_source_block bsw01
_cod_depositor_comments
;
The following automatic conversions were performed:

'_symmetry_cell_setting' value 'Monoclinic' changed to 'monoclinic'
according to /home/saulius/struct/CIF-dictionaries/cif_core.dic
dictionary named 'cif_core.dic' version 2.4.2 from 2011-04-26.

Automatic conversion script
Id: cif_fix_values 1715 2011-07-08 13:25:40Z adriana 
;
_cod_original_sg_symbol_H-M P2(1)/n
_cod_database_code 4069145

loop_
_symmetry_equiv_pos_as_xyz
'x, y, z'
'-x+1/2, y+1/2, -z+1/2'
'-x, -y, -z'
'x-1/2, -y-1/2, z-1/2'

loop_
_atom_site_label
_atom_site_type_symbol
_atom_site_fract_x
_atom_site_fract_y
_atom_site_fract_z
_atom_site_U_iso_or_equiv
_atom_site_adp_type
_atom_site_occupancy
_atom_site_symmetry_multiplicity
_atom_site_calc_flag
_atom_site_refinement_flags
Pt1 Pt 0.019020(9) 0.65566(2) 0.161279(6) 0.01260(8) Uani 1 1 d .
Pt1' Pt -0.018824(10) -0.61255(2) 0.340713(6) 0.01252(8) Uani 1 1 d .
O1 O -0.14165(19) 0.7588(4) 0.16427(13) 0.0208(7) Uani 1 1 d .
O1' O 0.14186(19) -0.7165(4) 0.33678(13) 0.0214(8) Uani 1 1 d .
O2 O 0.1050(2) 0.9555(4) 0.15497(17) 0.0344(10) Uani 1 1 d .
O2' O -0.1052(2) -0.9117(4) 0.34594(17) 0.0347(10) Uani 1 1 d .
N1 N -0.1729(3) 0.3509(5) 0.05727(17) 0.0251(10) Uani 1 1 d .
N1' N 0.1727(3) -0.3161(5) 0.44754(18) 0.0287(11) Uani 1 1 d .
N2 N 0.1259(2) 0.5331(4) 0.19402(14) 0.0136(8) Uani 1 1 d .
N2' N -0.1243(2) -0.4872(4) 0.30819(14) 0.0131(8) Uani 1 1 d .
C1' C 0.0932(3) -0.8012(6) 0.41126(19) 0.0250(11) Uani 1 1 d .
H1'A H 0.1472 -0.8439 0.4173 0.037 Uiso 1 1 calc R
H1'B H 0.0536 -0.8829 0.4094 0.037 Uiso 1 1 calc R
H1'C H 0.0832 -0.7326 0.4384 0.037 Uiso 1 1 calc R
C1 C -0.0922(3) 0.8425(7) 0.0900(2) 0.0270(12) Uani 1 1 d .
H1A H -0.1461 0.8851 0.0837 0.040 Uiso 1 1 calc R
H1B H -0.0819 0.7736 0.0630 0.040 Uiso 1 1 calc R
H1C H -0.0526 0.9242 0.0918 0.040 Uiso 1 1 calc R
C2 C -0.0858(3) 0.7562(5) 0.13891(18) 0.0175(10) Uani 1 1 d .
C2' C 0.0865(3) -0.7141(5) 0.36238(18) 0.0180(10) Uani 1 1 d .
C3' C -0.0716(3) -0.8018(5) 0.3433(2) 0.0208(11) Uani 1 1 d .
C3 C 0.0717(3) 0.8466(6) 0.1580(2) 0.0221(11) Uani 1 1 d .
C4' C 0.0308(3) -0.4006(5) 0.33760(18) 0.0134(9) Uani 1 1 d .
C4 C -0.0291(3) 0.4436(5) 0.16518(18) 0.0143(9) Uani 1 1 d .
C5 C -0.0973(3) 0.3741(6) 0.13942(19) 0.0173(10) Uani 1 1 d .
C5' C 0.0981(3) -0.3340(5) 0.3641(2) 0.0188(11) Uani 1 1 d .
C6' C 0.1206(3) -0.1871(6) 0.3525(2) 0.0227(11) Uani 1 1 d .
H6'A H 0.1669 -0.1443 0.3700 0.027 Uiso 1 1 calc R
C6 C -0.1178(3) 0.2266(6) 0.1515(2) 0.0220(11) Uani 1 1 d .
H6A H -0.1639 0.1818 0.1344 0.026 Uiso 1 1 calc R
C7 C -0.0738(3) 0.1440(6) 0.1873(2) 0.0239(12) Uani 1 1 d .
H7A H -0.0901 0.0447 0.1951 0.029 Uiso 1 1 calc R
C7' C 0.0777(3) -0.1018(6) 0.3162(2) 0.0240(12) Uani 1 1 d .
H7'A H 0.0950 -0.0031 0.3084 0.029 Uiso 1 1 calc R
C8 C -0.0052(3) 0.2065(6) 0.21214(19) 0.0196(10) Uani 1 1 d .
H8A H 0.0263 0.1502 0.2366 0.024 Uiso 1 1 calc R
C8' C 0.0089(3) -0.1631(6) 0.29123(19) 0.0199(10) Uani 1 1 d .
H8'A H -0.0221 -0.1053 0.2669 0.024 Uiso 1 1 calc R
C9 C 0.0163(3) 0.3527(5) 0.20052(18) 0.0142(9) Uani 1 1 d .
C9' C -0.0141(3) -0.3081(5) 0.30195(17) 0.0147(9) Uani 1 1 d .
C10 C -0.1487(3) 0.4519(6) 0.09848(19) 0.0232(11) Uani 1 1 d .
H10A H -0.1972 0.4927 0.1120 0.028 Uiso 1 1 calc R
H10B H -0.1186 0.5379 0.0861 0.028 Uiso 1 1 calc R
C10' C 0.1474(3) -0.4141(6) 0.4056(2) 0.0310(13) Uani 1 1 d .
H10C H 0.1157 -0.4988 0.4174 0.037 Uiso 1 1 calc R
H10D H 0.1957 -0.4574 0.3924 0.037 Uiso 1 1 calc R
C11' C 0.2434(4) -0.3786(8) 0.4763(2) 0.0369(15) Uani 1 1 d .
H11A H 0.2356 -0.4883 0.4810 0.044 Uiso 1 1 calc R
H11B H 0.2494 -0.3307 0.5095 0.044 Uiso 1 1 calc R
C11 C -0.1035(4) 0.3152(11) 0.0295(3) 0.061(2) Uani 1 1 d .
H11C H -0.0931 0.4043 0.0089 0.073 Uiso 1 1 calc R
H11D H -0.0562 0.3026 0.0539 0.073 Uiso 1 1 calc R
C12' C 0.3194(4) -0.3538(10) 0.4511(3) 0.060(2) Uani 1 1 d .
H12A H 0.3649 -0.3991 0.4712 0.090 Uiso 1 1 calc R
H12B H 0.3286 -0.2452 0.4476 0.090 Uiso 1 1 calc R
H12C H 0.3138 -0.4009 0.4182 0.090 Uiso 1 1 calc R
C12 C -0.1077(9) 0.1889(14) -0.0014(5) 0.136(6) Uani 1 1 d .
H12D H -0.0573 0.1784 -0.0168 0.204 Uiso 1 1 calc R
H12E H -0.1521 0.2012 -0.0273 0.204 Uiso 1 1 calc R
H12F H -0.1167 0.0984 0.0181 0.204 Uiso 1 1 calc R
C13 C -0.2385(3) 0.4167(7) 0.0242(2) 0.0318(13) Uani 1 1 d .
H13A H -0.2413 0.3646 -0.0082 0.038 Uiso 1 1 calc R
H13B H -0.2266 0.5245 0.0186 0.038 Uiso 1 1 calc R
C13' C 0.1085(4) -0.2945(10) 0.4803(3) 0.062(2) Uani 1 1 d .
H13C H 0.0935 -0.3966 0.4911 0.075 Uiso 1 1 calc R
H13D H 0.1333 -0.2424 0.5102 0.075 Uiso 1 1 calc R
C14 C -0.3188(4) 0.4043(8) 0.0451(3) 0.0415(16) Uani 1 1 d .
H14A H -0.3603 0.4504 0.0220 0.062 Uiso 1 1 calc R
H14B H -0.3166 0.4568 0.0771 0.062 Uiso 1 1 calc R
H14C H -0.3317 0.2976 0.0498 0.062 Uiso 1 1 calc R
C14' C 0.0396(8) -0.2221(15) 0.4672(4) 0.130(5) Uani 1 1 d .
H14D H 0.0060 -0.2232 0.4950 0.196 Uiso 1 1 calc R
H14E H 0.0112 -0.2726 0.4385 0.196 Uiso 1 1 calc R
H14F H 0.0511 -0.1174 0.4585 0.196 Uiso 1 1 calc R
C15' C -0.0889(3) -0.3744(5) 0.27594(18) 0.0147(10) Uani 1 1 d .
H15A H -0.1282 -0.2930 0.2673 0.018 Uiso 1 1 calc R
H15B H -0.0760 -0.4235 0.2448 0.018 Uiso 1 1 calc R
C15 C 0.0903(3) 0.4207(5) 0.22648(17) 0.0139(9) Uani 1 1 d .
H15C H 0.0769 0.4706 0.2574 0.017 Uiso 1 1 calc R
H15D H 0.1299 0.3401 0.2356 0.017 Uiso 1 1 calc R
C16 C 0.1821(3) 0.6347(5) 0.2250(2) 0.0187(10) Uani 1 1 d .
H16A H 0.1502 0.6982 0.2460 0.022 Uiso 1 1 calc R
H16B H 0.2086 0.7030 0.2026 0.022 Uiso 1 1 calc R
C16' C -0.1656(3) -0.4050(5) 0.34687(18) 0.0167(10) Uani 1 1 d .
H16C H -0.2122 -0.3502 0.3305 0.020 Uiso 1 1 calc R
H16D H -0.1282 -0.3291 0.3628 0.020 Uiso 1 1 calc R
C17' C -0.1941(3) -0.5069(6) 0.38666(19) 0.0219(11) Uani 1 1 d .
H17A H -0.2197 -0.4457 0.4109 0.033 Uiso 1 1 calc R
H17B H -0.1482 -0.5609 0.4034 0.033 Uiso 1 1 calc R
H17C H -0.2329 -0.5798 0.3714 0.033 Uiso 1 1 calc R
C17 C 0.2467(3) 0.5538(6) 0.2585(2) 0.0221(11) Uani 1 1 d .
H17D H 0.2809 0.6286 0.2769 0.033 Uiso 1 1 calc R
H17E H 0.2794 0.4917 0.2382 0.033 Uiso 1 1 calc R
H17F H 0.2214 0.4892 0.2819 0.033 Uiso 1 1 calc R
C18' C -0.1812(3) -0.5872(5) 0.27666(19) 0.0182(10) Uani 1 1 d .
H18A H -0.2080 -0.6558 0.2988 0.022 Uiso 1 1 calc R
H18B H -0.1494 -0.6506 0.2556 0.022 Uiso 1 1 calc R
C18 C 0.1669(3) 0.4515(6) 0.15532(18) 0.0186(10) Uani 1 1 d .
H18C H 0.1300 0.3742 0.1398 0.022 Uiso 1 1 calc R
H18D H 0.2144 0.3985 0.1714 0.022 Uiso 1 1 calc R
C19' C -0.2455(3) -0.5056(6) 0.2433(2) 0.0248(11) Uani 1 1 d .
H19A H -0.2796 -0.5799 0.2247 0.037 Uiso 1 1 calc R
H19B H -0.2199 -0.4406 0.2201 0.037 Uiso 1 1 calc R
H19C H -0.2782 -0.4439 0.2637 0.037 Uiso 1 1 calc R
C19 C 0.1934(3) 0.5541(7) 0.1152(2) 0.0284(12) Uani 1 1 d .
H19D H 0.2188 0.4937 0.0907 0.043 Uiso 1 1 calc R
H19E H 0.2318 0.6283 0.1300 0.043 Uiso 1 1 calc R
H19F H 0.1467 0.6066 0.0989 0.043 Uiso 1 1 calc R

loop_
_atom_site_aniso_label
_atom_site_aniso_U_11
_atom_site_aniso_U_22
_atom_site_aniso_U_33
_atom_site_aniso_U_23
_atom_site_aniso_U_13
_atom_site_aniso_U_12
Pt1 0.01043(11) 0.01499(12) 0.01206(12) 0.00191(6) -0.00058(8) 0.00059(6)
Pt1' 0.01178(11) 0.01281(12) 0.01268(12) 0.00045(6) -0.00039(8) 0.00076(6)
O1 0.0180(17) 0.0260(18) 0.0186(19) 0.0027(15) 0.0019(15) 0.0060(14)
O1' 0.0167(17) 0.0255(19) 0.0223(19) 0.0039(15) 0.0034(15) 0.0045(14)
O2 0.027(2) 0.025(2) 0.050(3) 0.0080(19) -0.0029(19) -0.0063(17)
O2' 0.031(2) 0.024(2) 0.049(3) 0.0063(19) 0.001(2) -0.0038(17)
N1 0.020(2) 0.037(3) 0.017(2) -0.008(2) -0.0053(19) -0.0018(19)
N1' 0.021(2) 0.036(3) 0.028(3) -0.004(2) -0.009(2) -0.0059(19)
N2 0.0117(18) 0.0167(19) 0.013(2) 0.0022(16) 0.0028(15) 0.0010(15)
N2' 0.0114(18) 0.0168(19) 0.011(2) 0.0000(15) -0.0004(15) 0.0002(15)
C1' 0.026(3) 0.030(3) 0.018(3) 0.003(2) 0.000(2) 0.008(2)
C1 0.025(3) 0.036(3) 0.019(3) 0.008(2) -0.002(2) 0.010(2)
C2 0.020(2) 0.016(2) 0.015(3) 0.0006(19) -0.004(2) -0.0019(18)
C2' 0.021(2) 0.016(2) 0.016(3) -0.0002(19) -0.004(2) 0.0013(19)
C3' 0.019(2) 0.014(2) 0.028(3) 0.003(2) -0.001(2) 0.000(2)
C3 0.019(3) 0.023(3) 0.023(3) 0.005(2) -0.004(2) 0.000(2)
C4' 0.010(2) 0.016(2) 0.014(2) -0.0011(18) 0.0037(18) 0.0025(17)
C4 0.010(2) 0.017(2) 0.017(2) -0.0024(19) 0.0057(18) 0.0017(17)
C5 0.014(2) 0.024(3) 0.014(3) -0.0041(19) 0.003(2) 0.0016(18)
C5' 0.012(2) 0.021(3) 0.023(3) -0.006(2) 0.001(2) 0.0029(18)
C6' 0.015(2) 0.027(3) 0.026(3) -0.011(2) 0.003(2) -0.006(2)
C6 0.018(2) 0.024(3) 0.024(3) -0.009(2) 0.003(2) -0.006(2)
C7 0.024(3) 0.019(2) 0.029(3) -0.002(2) 0.006(2) -0.002(2)
C7' 0.026(3) 0.019(3) 0.028(3) -0.006(2) 0.008(2) -0.005(2)
C8 0.018(2) 0.021(2) 0.020(3) 0.001(2) 0.006(2) 0.0006(19)
C8' 0.023(3) 0.021(3) 0.017(3) -0.001(2) 0.006(2) 0.0002(19)
C9 0.015(2) 0.016(2) 0.012(2) 0.0001(18) 0.0020(19) 0.0033(17)
C9' 0.016(2) 0.016(2) 0.012(2) -0.0011(19) 0.0038(19) 0.0037(18)
C10 0.021(3) 0.026(3) 0.022(3) -0.006(2) -0.002(2) -0.001(2)
C10' 0.029(3) 0.027(3) 0.034(3) -0.008(2) -0.014(3) 0.000(2)
C11' 0.032(3) 0.052(4) 0.023(3) 0.001(3) -0.011(3) -0.003(3)
C11 0.030(4) 0.116(7) 0.038(4) -0.041(5) 0.007(3) -0.005(4)
C12' 0.029(4) 0.100(7) 0.050(5) -0.006(4) -0.002(3) -0.010(4)
C12 0.202(14) 0.093(9) 0.127(11) -0.046(8) 0.086(11) -0.057(10)
C13 0.037(3) 0.038(3) 0.018(3) 0.003(2) -0.011(2) -0.011(3)
C13' 0.032(4) 0.064(5) 0.093(7) -0.047(5) 0.022(4) -0.008(3)
C14 0.025(3) 0.057(4) 0.041(4) 0.010(3) -0.010(3) 0.001(3)
C14' 0.170(12) 0.133(11) 0.098(9) 0.053(8) 0.064(9) 0.077(10)
C15' 0.016(2) 0.014(2) 0.013(2) 0.0014(18) 0.0013(19) 0.0008(18)
C15 0.014(2) 0.015(2) 0.014(2) 0.0013(18) 0.0035(18) 0.0018(18)
C16 0.019(2) 0.016(2) 0.021(3) 0.0005(19) -0.001(2) -0.0020(18)
C16' 0.014(2) 0.024(3) 0.013(2) -0.0030(19) 0.0024(19) 0.0018(18)
C17' 0.022(3) 0.030(3) 0.014(3) 0.002(2) 0.004(2) 0.002(2)
C17 0.015(2) 0.029(3) 0.021(3) 0.000(2) -0.007(2) -0.001(2)
C18' 0.016(2) 0.018(2) 0.019(3) -0.004(2) -0.003(2) -0.0027(19)
C18 0.014(2) 0.031(3) 0.011(2) 0.000(2) 0.0021(19) 0.0058(19)
C19' 0.017(2) 0.033(3) 0.023(3) -0.002(2) -0.007(2) -0.001(2)
C19 0.024(3) 0.043(3) 0.019(3) 0.010(2) 0.005(2) 0.006(2)

loop_
_atom_type_symbol
_atom_type_description
_atom_type_scat_dispersion_real
_atom_type_scat_dispersion_imag
_atom_type_scat_source
C C 0.0033 0.0016 'International Tables Vol C Tables 4.2.6.8 and 6.1.1.4'
H H 0.0000 0.0000 'International Tables Vol C Tables 4.2.6.8 and 6.1.1.4'
N N 0.0061 0.0033 'International Tables Vol C Tables 4.2.6.8 and 6.1.1.4'
O O 0.0106 0.0060 'International Tables Vol C Tables 4.2.6.8 and 6.1.1.4'
Pt Pt -1.7033 8.3905 'International Tables Vol C Tables 4.2.6.8 and 6.1.1.4'

loop_
_geom_angle_atom_site_label_1
_geom_angle_atom_site_label_2
_geom_angle_atom_site_label_3
_geom_angle
C3 Pt1 C2 89.3(2)
C3 Pt1 C4 175.70(19)
C2 Pt1 C4 94.87(18)
C3 Pt1 N2 95.34(18)
C2 Pt1 N2 172.42(17)
C4 Pt1 N2 80.60(16)
C3' Pt1' C2' 89.6(2)
C3' Pt1' C4' 176.14(18)
C2' Pt1' C4' 94.17(18)
C3' Pt1' N2' 95.80(18)
C2' Pt1' N2' 171.52(17)
C4' Pt1' N2' 80.57(16)
C10 N1 C13 111.2(4)
C10 N1 C11 110.2(4)
C13 N1 C11 110.7(5)
C10' N1' C11' 110.5(5)
C10' N1' C13' 111.8(5)
C11' N1' C13' 109.2(6)
C15 N2 C18 109.0(4)
C15 N2 C16 109.6(4)
C18 N2 C16 112.2(4)
C15 N2 Pt1 102.2(3)
C18 N2 Pt1 111.4(3)
C16 N2 Pt1 111.9(3)
C15' N2' C16' 108.7(4)
C15' N2' C18' 109.2(4)
C16' N2' C18' 112.0(4)
C15' N2' Pt1' 103.0(3)
C16' N2' Pt1' 111.8(3)
C18' N2' Pt1' 111.8(3)
O1 C2 C1 119.2(4)
O1 C2 Pt1 122.4(4)
C1 C2 Pt1 118.2(3)
O1' C2' C1' 119.2(4)
O1' C2' Pt1' 122.5(4)
C1' C2' Pt1' 118.1(3)
O2' C3' Pt1' 177.2(5)
O2 C3 Pt1 177.0(5)
C5' C4' C9' 116.8(4)
C5' C4' Pt1' 132.0(4)
C9' C4' Pt1' 111.2(3)
C9 C4 C5 116.2(4)
C9 C4 Pt1 111.5(3)
C5 C4 Pt1 132.3(4)
C6 C5 C4 119.6(5)
C6 C5 C10 117.6(4)
C4 C5 C10 122.8(4)
C6' C5' C4' 119.6(5)
C6' C5' C10' 117.7(5)
C4' C5' C10' 122.7(5)
C7' C6' C5' 122.3(5)
C7 C6 C5 122.4(5)
C6 C7 C8 119.6(5)
C6' C7' C8' 118.9(5)
C9 C8 C7 118.8(5)
C9' C8' C7' 119.8(5)
C8 C9 C4 123.3(4)
C8 C9 C15 119.4(4)
C4 C9 C15 117.3(4)
C8' C9' C4' 122.5(4)
C8' C9' C15' 120.2(4)
C4' C9' C15' 117.3(4)
N1 C10 C5 112.5(4)
N1' C10' C5' 113.5(4)
N1' C11' C12' 112.2(6)
C12 C11 N1 118.6(8)
N1 C13 C14 112.6(5)
C14' C13' N1' 124.3(9)
N2' C15' C9' 110.4(4)
N2 C15 C9 110.6(4)
N2 C16 C17 115.1(4)
N2' C16' C17' 113.9(4)
N2' C18' C19' 115.6(4)
N2 C18 C19 113.5(4)

loop_
_geom_bond_atom_site_label_1
_geom_bond_atom_site_label_2
_geom_bond_distance
Pt1 C3 1.913(5)
Pt1 C2 2.012(5)
Pt1 C4 2.050(5)
Pt1 N2 2.209(4)
Pt1' C3' 1.900(5)
Pt1' C2' 2.018(5)
Pt1' C4' 2.058(5)
Pt1' N2' 2.201(4)
O1 C2 1.210(6)
O1' C2' 1.208(6)
O2 C3 1.121(6)
O2' C3' 1.130(6)
N1 C10 1.458(6)
N1 C13 1.472(7)
N1 C11 1.475(8)
N1' C10' 1.461(7)
N1' C11' 1.466(7)
N1' C13' 1.468(8)
N2 C15 1.488(6)
N2 C18 1.491(6)
N2 C16 1.502(6)
N2' C15' 1.486(6)
N2' C16' 1.495(6)
N2' C18' 1.507(6)
C1' C2' 1.527(7)
C1 C2 1.524(7)
C4' C5' 1.409(7)
C4' C9' 1.427(6)
C4 C9 1.417(7)
C4 C5 1.423(7)
C5 C6 1.397(7)
C5 C10 1.506(7)
C5' C6' 1.399(7)
C5' C10' 1.508(7)
C6' C7' 1.387(8)
C6 C7 1.374(8)
C7 C8 1.391(7)
C7' C8' 1.392(7)
C8 C9 1.388(7)
C8' C9' 1.379(7)
C9 C15 1.494(6)
C9' C15' 1.500(6)
C11' C12' 1.513(9)
C11 C12 1.395(12)
C13 C14 1.511(9)
C13' C14' 1.340(13)
C16 C17 1.524(7)
C16' C17' 1.515(7)
C18' C19' 1.523(7)
C18 C19 1.514(7)
